data_4024628
loop_
_publ_author_name
'Richard J. Duffy'
'Kay A. Morris'
'Ravikrishna Vallakati'
'Wei Zhang'
'Daniel Romo'

_publ_section_title
;
Asymmetric Synthesis, Structure, and Reactivity of Unexpectedly Stable
Spiroepoxy-\b-Lactones Including Facile Conversion to Tetronic Acids:
Application to (+)-Maculalactone A
;
_journal_name_full 'Journal of Organic Chemistry'
_journal_page_first 4772
_journal_page_last 4781
_journal_paper_doi 10.1021/jo900499e
_journal_volume 74
_journal_year 2009
_chemical_formula_sum 'C18 H28 O3'
_chemical_formula_weight 292.40
_chemical_name_systematic
;
 ?
;
_space_group_IT_number 14
_symmetry_cell_setting monoclinic
_symmetry_space_group_name_Hall '-P 2ybc'
_symmetry_space_group_name_H-M 'P 1 21/c 1'
_atom_sites_solution_hydrogens geom
_atom_sites_solution_primary direct
_atom_sites_solution_secondary difmap
_audit_creation_method SHELXL-97
_cell_angle_alpha 90.00
_cell_angle_beta 94.168(6)
_cell_angle_gamma 90.00
_cell_formula_units_Z 4
_cell_length_a 15.4756(15)
_cell_length_b 10.1169(11)
_cell_length_c 10.6297(11)
_cell_measurement_reflns_used 903
_cell_measurement_temperature 110(2)
_cell_measurement_theta_max 51.80
_cell_measurement_theta_min 2.86
_cell_volume 1659.8(3)
_computing_cell_refinement 'Bruker FRAMBO'
_computing_data_collection 'Bruker FRAMBO'
_computing_data_reduction 'Bruker SAINT'
_computing_molecular_graphics 'Bruker SHELXTL'
_computing_publication_material 'Bruker SHELXTL'
_computing_structure_refinement 'SHELXL-97 (Sheldrick, 2008)'
_computing_structure_solution 'SHELXS-97 (Sheldrick, 2008)'
_diffrn_ambient_temperature 110(2)
_diffrn_measured_fraction_theta_full 0.982
_diffrn_measured_fraction_theta_max 0.982
_diffrn_measurement_device_type 'MWPC area detector'
_diffrn_measurement_method 'phi and omega scans'
_diffrn_radiation_monochromator graphite
_diffrn_radiation_source 'fine-focus sealed tube'
_diffrn_radiation_type CuK\a
_diffrn_radiation_wavelength 1.54178
_diffrn_reflns_av_R_equivalents 0.0997
_diffrn_reflns_av_sigmaI/netI 0.0685
_diffrn_reflns_limit_h_max 17
_diffrn_reflns_limit_h_min -17
_diffrn_reflns_limit_k_max 11
_diffrn_reflns_limit_k_min -11
_diffrn_reflns_limit_l_max 10
_diffrn_reflns_limit_l_min -11
_diffrn_reflns_number 10097
_diffrn_reflns_theta_full 58.94
_diffrn_reflns_theta_max 58.94
_diffrn_reflns_theta_min 2.86
_exptl_absorpt_coefficient_mu 0.614
_exptl_absorpt_correction_T_max 0.9699
_exptl_absorpt_correction_T_min 0.9411
_exptl_absorpt_correction_type multi-scan
_exptl_absorpt_process_details sadabs
_exptl_crystal_colour 'colorless '
_exptl_crystal_density_diffrn 1.170
_exptl_crystal_density_method 'not measured'
_exptl_crystal_description 'plate     '
_exptl_crystal_F_000 640
_exptl_crystal_size_max 0.10
_exptl_crystal_size_mid 0.05
_exptl_crystal_size_min 0.05
_refine_diff_density_max 0.173
_refine_diff_density_min -0.162
_refine_diff_density_rms 0.041
_refine_ls_extinction_method none
_refine_ls_goodness_of_fit_ref 1.040
_refine_ls_hydrogen_treatment constr
_refine_ls_matrix_type full
_refine_ls_number_parameters 236
_refine_ls_number_reflns 2344
_refine_ls_number_restraints 12
_refine_ls_restrained_S_all 1.048
_refine_ls_R_factor_all 0.0884
_refine_ls_R_factor_gt 0.0595
_refine_ls_shift/su_max 0.001
_refine_ls_shift/su_mean 0.000
_refine_ls_structure_factor_coef Fsqd
_refine_ls_weighting_details 'calc w=1/[\s^2^(Fo^2^)+(0.0697P)^2^+0.0099P] where P=(Fo^2^+2Fc^2^)/3'
_refine_ls_weighting_scheme calc
_refine_ls_wR_factor_gt 0.1339
_refine_ls_wR_factor_ref 0.1434
_reflns_number_gt 1580
_reflns_number_total 2344
_reflns_threshold_expression >2sigma(I)
_cod_data_source_file jo900499e_si_004.cif
_cod_data_source_block dr30a
_cod_depositor_comments
;
The following automatic conversions were performed:
'_symmetry_cell_setting' value 'Monoclinic' changed to 'monoclinic'
according to '/home/saulius/struct/CIF-dictionaries/cif_core.dic'
dictionary named 'cif_core.dic' version 2.4.1 from 2010-06-29.

Automatic conversion script
Id: cif_fix_enum 1527 2010-12-29 10:47:43Z saulius 
;
_cod_original_sg_symbol_H-M P2(1)/c
_cod_database_code 4024628

loop_
_symmetry_equiv_pos_as_xyz
'x, y, z'
'-x, y+1/2, -z+1/2'
'-x, -y, -z'
'x, -y-1/2, z-1/2'

loop_
_atom_site_label
_atom_site_type_symbol
_atom_site_fract_x
_atom_site_fract_y
_atom_site_fract_z
_atom_site_U_iso_or_equiv
_atom_site_adp_type
_atom_site_occupancy
_atom_site_symmetry_multiplicity
_atom_site_calc_flag
_atom_site_refinement_flags
_atom_site_disorder_assembly
_atom_site_disorder_group
O1 O 0.40391(10) 0.06554(19) 1.12157(17) 0.0390(5) Uani 1 1 d . . .
O2 O 0.54263(11) 0.0261(2) 1.20282(17) 0.0415(5) Uani 1 1 d . . .
O3 O 0.31468(11) 0.2596(2) 1.08699(19) 0.0438(6) Uani 1 1 d . . .
C1 C 0.63525(15) 0.2867(3) 1.0383(2) 0.0292(7) Uani 1 1 d . . .
H1A H 0.6522 0.2124 1.0971 0.035 Uiso 1 1 calc R . .
C2 C 0.69327(17) 0.2802(3) 0.9286(3) 0.0481(8) Uani 1 1 d . . .
H2A H 0.6865 0.1925 0.8878 0.058 Uiso 1 1 calc R . .
H2B H 0.6741 0.3479 0.8654 0.058 Uiso 1 1 calc R . .
C3 C 0.78756(17) 0.3022(3) 0.9688(3) 0.0491(9) Uani 1 1 d . . .
H3C H 0.8214 0.3040 0.8933 0.059 Uiso 1 1 calc R . .
H3D H 0.8091 0.2277 1.0228 0.059 Uiso 1 1 calc R . .
C4 C 0.80126(15) 0.4308(3) 1.0409(3) 0.0412(8) Uani 1 1 d . . .
H4A H 0.8631 0.4392 1.0711 0.049 Uiso 1 1 calc R . .
H4B H 0.7863 0.5061 0.9839 0.049 Uiso 1 1 calc R . .
C5 C 0.74603(15) 0.4357(4) 1.1518(3) 0.0501(9) Uani 1 1 d . . .
H5A H 0.7533 0.5226 1.1940 0.060 Uiso 1 1 calc R . .
H5B H 0.7654 0.3665 1.2133 0.060 Uiso 1 1 calc R . .
C6 C 0.65072(15) 0.4145(3) 1.1101(3) 0.0378(7) Uani 1 1 d . . .
H6A H 0.6166 0.4137 1.1853 0.045 Uiso 1 1 calc R . .
H6B H 0.6300 0.4892 1.0559 0.045 Uiso 1 1 calc R . .
C7 C 0.54026(15) 0.2673(3) 0.9931(3) 0.0341(7) Uani 1 1 d . . .
H7A H 0.5190 0.3487 0.9493 0.041 Uiso 1 1 calc R . .
H7B H 0.5360 0.1943 0.9310 0.041 Uiso 1 1 calc R . .
C8 C 0.48181(15) 0.2364(3) 1.0979(2) 0.0312(7) Uani 1 1 d . . .
H8 H 0.4849 0.3060 1.1649 0.037 Uiso 1 1 calc R . .
C9 C 0.48929(17) 0.0975(3) 1.1531(3) 0.0318(7) Uani 1 1 d . . .
C10 C 0.38939(16) 0.1933(3) 1.0622(3) 0.0351(7) Uani 1 1 d . . .
C11 C 0.32598(15) 0.2099(3) 0.9578(3) 0.0371(7) Uani 1 1 d . A .
H11A H 0.3399 0.2785 0.8947 0.044 Uiso 1 1 calc R . .
C12 C 0.26735(16) 0.1013(3) 0.9087(3) 0.0433(8) Uani 1 1 d . . .
H12A H 0.2578 0.0444 0.9786 0.052 Uiso 1 1 d R A .
H12B H 0.2972 0.0505 0.8491 0.052 Uiso 1 1 d R . .
C13 C 0.17770(18) 0.1457(3) 0.8602(3) 0.0533(9) Uani 0.507(12) 1 d PD A -1
H13A H 0.1871 0.2052 0.7874 0.064 Uiso 0.507(12) 1 calc PR A -1
C14 C 0.1206(6) 0.2195(10) 0.9383(11) 0.061(3) Uani 0.507(12) 1 d PD A -1
H14A H 0.1510 0.2990 0.9733 0.073 Uiso 0.507(12) 1 calc PR A -1
H14B H 0.1048 0.1638 1.0097 0.073 Uiso 0.507(12) 1 calc PR A -1
C15 C 0.0391(4) 0.2607(8) 0.8594(10) 0.062(3) Uani 0.507(12) 1 d PD A -1
H15A H 0.0551 0.3188 0.7899 0.075 Uiso 0.507(12) 1 calc PR A -1
H15B H 0.0010 0.3116 0.9126 0.075 Uiso 0.507(12) 1 calc PR A -1
C16 C -0.0101(9) 0.140(2) 0.8043(17) 0.088(6) Uani 0.507(12) 1 d PD A -1
H16A H -0.0295 0.0849 0.8739 0.105 Uiso 0.507(12) 1 calc PR A -1
H16B H -0.0622 0.1699 0.7524 0.105 Uiso 0.507(12) 1 calc PR A -1
C17 C 0.0466(10) 0.059(2) 0.7240(16) 0.080(6) Uani 0.507(12) 1 d PD A -1
H17A H 0.0596 0.1092 0.6479 0.096 Uiso 0.507(12) 1 calc PR A -1
H17B H 0.0160 -0.0235 0.6964 0.096 Uiso 0.507(12) 1 calc PR A -1
C18 C 0.1313(10) 0.0242(14) 0.8019(14) 0.064(5) Uani 0.507(12) 1 d PD A -1
H18A H 0.1182 -0.0375 0.8702 0.076 Uiso 0.507(12) 1 calc PR A -1
H18B H 0.1707 -0.0217 0.7469 0.076 Uiso 0.507(12) 1 calc PR A -1
C13' C 0.17770(18) 0.1457(3) 0.8602(3) 0.0533(9) Uani 0.493(12) 1 d PD A -2
H13B H 0.1823 0.2360 0.8231 0.064 Uiso 0.493(12) 1 calc PR A -2
C14' C 0.1272(6) 0.1563(13) 0.9807(11) 0.073(4) Uani 0.493(12) 1 d PD A -2
H14C H 0.1289 0.0693 1.0235 0.088 Uiso 0.493(12) 1 calc PR A -2
H14D H 0.1573 0.2206 1.0389 0.088 Uiso 0.493(12) 1 calc PR A -2
C15' C 0.0313(4) 0.1995(12) 0.9569(11) 0.082(4) Uani 0.493(12) 1 d PD A -2
H15C H 0.0016 0.1914 1.0359 0.098 Uiso 0.493(12) 1 calc PR A -2
H15D H 0.0287 0.2932 0.9301 0.098 Uiso 0.493(12) 1 calc PR A -2
C16' C -0.0146(11) 0.113(2) 0.8549(19) 0.104(8) Uani 0.493(12) 1 d PD A -2
H16C H -0.0739 0.1473 0.8344 0.125 Uiso 0.493(12) 1 calc PR A -2
H16D H -0.0192 0.0217 0.8864 0.125 Uiso 0.493(12) 1 calc PR A -2
C17' C 0.0354(9) 0.114(2) 0.7363(16) 0.075(5) Uani 0.493(12) 1 d PD A -2
H17C H 0.0385 0.2051 0.7033 0.090 Uiso 0.493(12) 1 calc PR A -2
H17D H 0.0048 0.0583 0.6706 0.090 Uiso 0.493(12) 1 calc PR A -2
C18' C 0.1281(8) 0.0599(15) 0.7664(13) 0.053(4) Uani 0.493(12) 1 d PD A -2
H18C H 0.1249 -0.0310 0.8004 0.064 Uiso 0.493(12) 1 calc PR A -2
H18D H 0.1587 0.0559 0.6879 0.064 Uiso 0.493(12) 1 calc PR A -2

loop_
_atom_site_aniso_label
_atom_site_aniso_U_11
_atom_site_aniso_U_22
_atom_site_aniso_U_33
_atom_site_aniso_U_23
_atom_site_aniso_U_13
_atom_site_aniso_U_12
O1 0.0399(10) 0.0402(12) 0.0362(12) 0.0090(9) -0.0010(9) -0.0112(9)
O2 0.0442(11) 0.0427(13) 0.0374(12) 0.0099(10) 0.0023(9) -0.0014(10)
O3 0.0371(10) 0.0477(13) 0.0470(13) -0.0155(10) 0.0060(9) -0.0024(9)
C1 0.0332(13) 0.0271(15) 0.0283(16) 0.0062(13) 0.0090(12) 0.0072(12)
C2 0.0531(18) 0.051(2) 0.0432(19) -0.0094(16) 0.0247(15) -0.0090(15)
C3 0.0475(17) 0.049(2) 0.055(2) 0.0082(17) 0.0308(16) 0.0050(16)
C4 0.0272(13) 0.050(2) 0.0465(19) 0.0134(16) 0.0029(13) 0.0000(14)
C5 0.0308(14) 0.078(2) 0.0415(19) -0.0094(18) 0.0000(13) -0.0055(16)
C6 0.0308(13) 0.0431(18) 0.0399(18) -0.0109(15) 0.0040(12) 0.0022(14)
C7 0.0401(14) 0.0359(17) 0.0267(16) 0.0001(13) 0.0056(12) -0.0058(13)
C8 0.0332(14) 0.0298(16) 0.0307(16) -0.0015(13) 0.0023(12) -0.0019(12)
C9 0.0374(16) 0.0365(18) 0.0223(15) -0.0013(13) 0.0067(12) -0.0057(14)
C10 0.0342(14) 0.0361(17) 0.0357(18) -0.0012(14) 0.0076(13) -0.0044(14)
C11 0.0317(14) 0.0407(18) 0.0392(18) 0.0071(15) 0.0049(13) -0.0015(14)
C12 0.0393(16) 0.052(2) 0.0391(18) -0.0116(16) 0.0055(14) -0.0039(15)
C13 0.0338(15) 0.063(2) 0.063(2) 0.0120(19) -0.0019(16) -0.0139(16)
C14 0.038(4) 0.034(6) 0.107(8) -0.049(6) -0.017(4) 0.008(4)
C15 0.032(3) 0.093(6) 0.061(6) -0.026(5) -0.003(4) 0.007(4)
C16 0.024(6) 0.164(13) 0.075(11) -0.069(10) 0.007(6) -0.028(6)
C17 0.041(6) 0.131(16) 0.067(7) -0.042(9) -0.001(5) 0.005(7)
C18 0.051(6) 0.115(10) 0.023(7) -0.020(6) -0.008(5) -0.004(6)
C13' 0.0338(15) 0.063(2) 0.063(2) 0.0120(19) -0.0019(16) -0.0139(16)
C14' 0.032(4) 0.060(7) 0.127(10) -0.058(7) 0.004(5) 0.003(5)
C15' 0.051(4) 0.125(9) 0.073(8) -0.062(7) 0.021(4) -0.026(5)
C16' 0.040(6) 0.160(14) 0.116(16) -0.097(13) 0.030(8) -0.028(8)
C17' 0.032(7) 0.110(13) 0.082(10) -0.036(8) -0.005(7) -0.008(7)
C18' 0.036(5) 0.104(9) 0.019(7) -0.026(7) -0.003(4) 0.003(5)

loop_
_atom_type_symbol
_atom_type_description
_atom_type_scat_dispersion_real
_atom_type_scat_dispersion_imag
_atom_type_scat_source
C C 0.0181 0.0091 'International Tables Vol C Tables 4.2.6.8 and 6.1.1.4'
H H 0.0000 0.0000 'International Tables Vol C Tables 4.2.6.8 and 6.1.1.4'
O O 0.0492 0.0322 'International Tables Vol C Tables 4.2.6.8 and 6.1.1.4'

loop_
_geom_angle_atom_site_label_1
_geom_angle_atom_site_label_2
_geom_angle_atom_site_label_3
_geom_angle
_geom_angle_site_symmetry_1
_geom_angle_site_symmetry_3
_geom_angle_publ_flag
C9 O1 C10 90.70(19) . . ?
C10 O3 C11 60.09(16) . . ?
C6 C1 C2 110.1(2) . . ?
C6 C1 C7 112.5(2) . . ?
C2 C1 C7 111.2(2) . . ?
C6 C1 H1A 107.6 . . ?
C2 C1 H1A 107.6 . . ?
C7 C1 H1A 107.6 . . ?
C3 C2 C1 112.9(2) . . ?
C3 C2 H2A 109.0 . . ?
C1 C2 H2A 109.0 . . ?
C3 C2 H2B 109.0 . . ?
C1 C2 H2B 109.0 . . ?
H2A C2 H2B 107.8 . . ?
C2 C3 C4 111.5(2) . . ?
C2 C3 H3C 109.3 . . ?
C4 C3 H3C 109.3 . . ?
C2 C3 H3D 109.3 . . ?
C4 C3 H3D 109.3 . . ?
H3C C3 H3D 108.0 . . ?
C5 C4 C3 110.9(2) . . ?
C5 C4 H4A 109.5 . . ?
C3 C4 H4A 109.5 . . ?
C5 C4 H4B 109.5 . . ?
C3 C4 H4B 109.5 . . ?
H4A C4 H4B 108.0 . . ?
C4 C5 C6 111.1(2) . . ?
C4 C5 H5A 109.4 . . ?
C6 C5 H5A 109.4 . . ?
C4 C5 H5B 109.4 . . ?
C6 C5 H5B 109.4 . . ?
H5A C5 H5B 108.0 . . ?
C1 C6 C5 112.5(2) . . ?
C1 C6 H6A 109.1 . . ?
C5 C6 H6A 109.1 . . ?
C1 C6 H6B 109.1 . . ?
C5 C6 H6B 109.1 . . ?
H6A C6 H6B 107.8 . . ?
C8 C7 C1 114.1(2) . . ?
C8 C7 H7A 108.7 . . ?
C1 C7 H7A 108.7 . . ?
C8 C7 H7B 108.7 . . ?
C1 C7 H7B 108.7 . . ?
H7A C7 H7B 107.6 . . ?
C10 C8 C7 118.5(2) . . ?
C10 C8 C9 82.86(19) . . ?
C7 C8 C9 116.1(2) . . ?
C10 C8 H8 112.1 . . ?
C7 C8 H8 112.1 . . ?
C9 C8 H8 112.1 . . ?
O2 C9 O1 125.9(3) . . ?
O2 C9 C8 139.5(2) . . ?
O1 C9 C8 94.5(2) . . ?
O3 C10 C11 63.62(17) . . ?
O3 C10 O1 117.2(2) . . ?
C11 C10 O1 121.1(2) . . ?
O3 C10 C8 126.9(2) . . ?
C11 C10 C8 137.6(3) . . ?
O1 C10 C8 91.92(19) . . ?
C10 C11 O3 56.29(17) . . ?
C10 C11 C12 123.2(3) . . ?
O3 C11 C12 117.6(2) . . ?
C10 C11 H11A 115.5 . . ?
O3 C11 H11A 115.5 . . ?
C12 C11 H11A 115.5 . . ?
C11 C12 C13 114.8(3) . . ?
C11 C12 H12A 107.1 . . ?
C13 C12 H12A 104.7 . . ?
C11 C12 H12B 108.4 . . ?
C13 C12 H12B 114.0 . . ?
H12A C12 H12B 107.3 . . ?
C14 C13 C12 122.4(5) . . ?
C14 C13 C18 110.8(8) . . ?
C12 C13 C18 106.9(6) . . ?
C14 C13 H13A 105.1 . . ?
C12 C13 H13A 105.1 . . ?
C18 C13 H13A 105.1 . . ?
C13 C14 C15 109.7(7) . . ?
C13 C14 H14A 109.7 . . ?
C15 C14 H14A 109.7 . . ?
C13 C14 H14B 109.7 . . ?
C15 C14 H14B 109.7 . . ?
H14A C14 H14B 108.2 . . ?
C14 C15 C16 111.2(9) . . ?
C14 C15 H15A 109.4 . . ?
C16 C15 H15A 109.4 . . ?
C14 C15 H15B 109.4 . . ?
C16 C15 H15B 109.4 . . ?
H15A C15 H15B 108.0 . . ?
C17 C16 C15 110.9(9) . . ?
C17 C16 H16A 109.5 . . ?
C15 C16 H16A 109.5 . . ?
C17 C16 H16B 109.5 . . ?
C15 C16 H16B 109.5 . . ?
H16A C16 H16B 108.0 . . ?
C16 C17 C18 109.0(11) . . ?
C16 C17 H17A 109.9 . . ?
C18 C17 H17A 109.9 . . ?
C16 C17 H17B 109.9 . . ?
C18 C17 H17B 109.9 . . ?
H17A C17 H17B 108.3 . . ?
C13 C18 C17 113.1(12) . . ?
C13 C18 H18A 109.0 . . ?
C17 C18 H18A 109.0 . . ?
C13 C18 H18B 109.0 . . ?
C17 C18 H18B 109.0 . . ?
H18A C18 H18B 107.8 . . ?
C15' C14' H14C 108.6 . . ?
C15' C14' H14D 108.6 . . ?
H14C C14' H14D 107.6 . . ?
C16' C15' C14' 110.3(10) . . ?
C16' C15' H15C 109.6 . . ?
C14' C15' H15C 109.6 . . ?
C16' C15' H15D 109.6 . . ?
C14' C15' H15D 109.6 . . ?
H15C C15' H15D 108.1 . . ?
C15' C16' C17' 110.3(11) . . ?
C15' C16' H16C 109.6 . . ?
C17' C16' H16C 109.6 . . ?
C15' C16' H16D 109.6 . . ?
C17' C16' H16D 109.6 . . ?
H16C C16' H16D 108.1 . . ?
C16' C17' C18' 110.3(14) . . ?
C16' C17' H17C 109.6 . . ?
C18' C17' H17C 109.6 . . ?
C16' C17' H17D 109.6 . . ?
C18' C17' H17D 109.6 . . ?
H17C C17' H17D 108.1 . . ?
C17' C18' H18C 109.5 . . ?
C17' C18' H18D 109.5 . . ?
H18C C18' H18D 108.0 . . ?

loop_
_geom_bond_atom_site_label_1
_geom_bond_atom_site_label_2
_geom_bond_distance
_geom_bond_site_symmetry_2
_geom_bond_publ_flag
O1 C9 1.378(3) . ?
O1 C10 1.449(3) . ?
O2 C9 1.191(3) . ?
O3 C10 1.379(3) . ?
O3 C11 1.485(3) . ?
C1 C6 1.511(4) . ?
C1 C2 1.524(4) . ?
C1 C7 1.526(3) . ?
C1 H1A 1.0000 . ?
C2 C3 1.507(4) . ?
C2 H2A 0.9900 . ?
C2 H2B 0.9900 . ?
C3 C4 1.517(4) . ?
C3 H3C 0.9900 . ?
C3 H3D 0.9900 . ?
C4 C5 1.506(4) . ?
C4 H4A 0.9900 . ?
C4 H4B 0.9900 . ?
C5 C6 1.524(3) . ?
C5 H5A 0.9900 . ?
C5 H5B 0.9900 . ?
C6 H6A 0.9900 . ?
C6 H6B 0.9900 . ?
C7 C8 1.517(4) . ?
C7 H7A 0.9900 . ?
C7 H7B 0.9900 . ?
C8 C10 1.517(3) . ?
C8 C9 1.523(4) . ?
C8 H8 1.0000 . ?
C10 C11 1.437(4) . ?
C11 C12 1.494(4) . ?
C11 H11A 1.0000 . ?
C12 C13 1.513(4) . ?
C12 H12A 0.9600 . ?
C12 H12B 0.9599 . ?
C13 C14 1.462(9) . ?
C13 C18 1.531(12) . ?
C13 H13A 1.0000 . ?
C14 C15 1.521(10) . ?
C14 H14A 0.9900 . ?
C14 H14B 0.9900 . ?
C15 C16 1.532(13) . ?
C15 H15A 0.9900 . ?
C15 H15B 0.9900 . ?
C16 C17 1.513(14) . ?
C16 H16A 0.9900 . ?
C16 H16B 0.9900 . ?
C17 C18 1.540(12) . ?
C17 H17A 0.9900 . ?
C17 H17B 0.9900 . ?
C18 H18A 0.9900 . ?
C18 H18B 0.9900 . ?
C14' C15' 1.550(11) . ?
C14' H14C 0.9900 . ?
C14' H14D 0.9900 . ?
C15' C16' 1.525(12) . ?
C15' H15C 0.9900 . ?
C15' H15D 0.9900 . ?
C16' C17' 1.526(16) . ?
C16' H16C 0.9900 . ?
C16' H16D 0.9900 . ?
C17' C18' 1.546(12) . ?
C17' H17C 0.9900 . ?
C17' H17D 0.9900 . ?
C18' H18C 0.9900 . ?
C18' H18D 0.9900 . ?

loop_
_geom_torsion_atom_site_label_1
_geom_torsion_atom_site_label_2
_geom_torsion_atom_site_label_3
_geom_torsion_atom_site_label_4
_geom_torsion
_geom_torsion_site_symmetry_1
_geom_torsion_site_symmetry_2
_geom_torsion_site_symmetry_3
_geom_torsion_site_symmetry_4
_geom_torsion_publ_flag
C6 C1 C2 C3 53.3(3) . . . . ?
C7 C1 C2 C3 178.6(2) . . . . ?
C1 C2 C3 C4 -54.5(4) . . . . ?
C2 C3 C4 C5 55.1(3) . . . . ?
C3 C4 C5 C6 -55.5(3) . . . . ?
C2 C1 C6 C5 -53.7(3) . . . . ?
C7 C1 C6 C5 -178.3(2) . . . . ?
C4 C5 C6 C1 56.0(3) . . . . ?
C6 C1 C7 C8 -71.4(3) . . . . ?
C2 C1 C7 C8 164.6(2) . . . . ?
C1 C7 C8 C10 -170.2(2) . . . . ?
C1 C7 C8 C9 -73.9(3) . . . . ?
C10 O1 C9 O2 -176.0(3) . . . . ?
C10 O1 C9 C8 1.8(2) . . . . ?
C10 C8 C9 O2 175.5(4) . . . . ?
C7 C8 C9 O2 57.2(5) . . . . ?
C10 C8 C9 O1 -1.71(19) . . . . ?
C7 C8 C9 O1 -120.0(2) . . . . ?
C11 O3 C10 O1 -113.2(3) . . . . ?
C11 O3 C10 C8 131.2(3) . . . . ?
C9 O1 C10 O3 -135.6(2) . . . . ?
C9 O1 C10 C11 150.2(3) . . . . ?
C9 O1 C10 C8 -1.8(2) . . . . ?
C7 C8 C10 O3 -115.8(3) . . . . ?
C9 C8 C10 O3 128.2(3) . . . . ?
C7 C8 C10 C11 -25.9(5) . . . . ?
C9 C8 C10 C11 -141.8(4) . . . . ?
C7 C8 C10 O1 117.5(2) . . . . ?
C9 C8 C10 O1 1.62(18) . . . . ?
O1 C10 C11 O3 107.2(3) . . . . ?
C8 C10 C11 O3 -116.8(4) . . . . ?
O3 C10 C11 C12 -103.2(3) . . . . ?
O1 C10 C11 C12 4.0(4) . . . . ?
C8 C10 C11 C12 139.9(3) . . . . ?
C10 O3 C11 C12 113.2(3) . . . . ?
C10 C11 C12 C13 145.5(3) . . . . ?
O3 C11 C12 C13 79.5(3) . . . . ?
C11 C12 C13 C14 -56.6(7) . . . . ?
C11 C12 C13 C18 174.2(7) . . . . ?
C12 C13 C14 C15 174.6(5) . . . . ?
C18 C13 C14 C15 -57.8(10) . . . . ?
C13 C14 C15 C16 59.7(11) . . . . ?
C14 C15 C16 C17 -58.2(16) . . . . ?
C15 C16 C17 C18 54(2) . . . . ?
C14 C13 C18 C17 56.4(14) . . . . ?
C12 C13 C18 C17 -168.0(11) . . . . ?
C16 C17 C18 C13 -53.3(19) . . . . ?
C14' C15' C16' C17' -54(2) . . . . ?
C15' C16' C17' C18' 60(2) . . . . ?
